data_7234778
loop_
_publ_author_name
'Christian Ruzie'
'Jolanta Karpinska'
'Anne Laurent'
'Lionel Sanguinet'
'Simon Hunter'
'Thomas D. Anthopoulos'
'Vincent Lemaur'
'Jerome Cornil'
'Alan R. Kennedy'
'Oliver Fenwick'
'Paolo Samori'
'Guillaume Schweicher'
'Basab Chattopadhyay'
'Yves Henri Geerts'

_publ_section_title
;
 Design, synthesis, chemical stability, packing, cyclic voltammetry,
 ionisation potential, and charge transport of
 [1]benzothieno[3,2-b][1]benzothiophene derivatives
;
_journal_name_full 'Journal of Materials Chemistry C'
_journal_page_first 4863
_journal_page_last 4879
_journal_paper_doi 10.1039/C6TC01409G
_journal_volume 4
_journal_year 2016
_chemical_formula_sum 'C30 H30 F10 O2 S2'
_chemical_formula_weight 676.66
_space_group_IT_number 14
_space_group_name_Hall '-P 2ybc'
_space_group_name_H-M_alt 'P 1 21/c 1'
_symmetry_cell_setting monoclinic
_symmetry_space_group_name_H-M 'P 1 21/c 1'
_atom_sites_solution_hydrogens geom
_atom_sites_solution_primary direct
_atom_sites_solution_secondary difmap
_cell_angle_alpha 90.00
_cell_angle_beta 93.482(5)
_cell_angle_gamma 90.00
_cell_formula_units_Z 2
_cell_length_a 23.0898(13)
_cell_length_b 5.6492(3)
_cell_length_c 11.3886(8)
_cell_measurement_reflns_used 4858
_cell_measurement_temperature 123(2)
_cell_measurement_theta_max 29.1616
_cell_measurement_theta_min 3.1026
_cell_volume 1482.77(16)
_computing_cell_refinement CrysalisPro
_computing_data_collection CrysalisPro
_computing_data_reduction CrysalisPro
_computing_publication_material SHELXL
_computing_structure_refinement 'SHELXL-97 (Sheldrick, 2008)'
_computing_structure_solution SIR92
_diffrn_ambient_temperature 123(2)
_diffrn_measured_fraction_theta_full 0.999
_diffrn_measured_fraction_theta_max 0.915
_diffrn_measurement_device_type 'Oxford Diffraction Xcalibur E'
_diffrn_measurement_method 'omega scans'
_diffrn_radiation_monochromator graphite
_diffrn_radiation_source 'fine-focus sealed tube'
_diffrn_radiation_type MoK\a
_diffrn_radiation_wavelength 0.71073
_diffrn_reflns_av_R_equivalents 0.0425
_diffrn_reflns_av_sigmaI/netI 0.0419
_diffrn_reflns_limit_h_max 30
_diffrn_reflns_limit_h_min -31
_diffrn_reflns_limit_k_max 7
_diffrn_reflns_limit_k_min -7
_diffrn_reflns_limit_l_max 14
_diffrn_reflns_limit_l_min -14
_diffrn_reflns_number 13089
_diffrn_reflns_theta_full 27.00
_diffrn_reflns_theta_max 29.23
_diffrn_reflns_theta_min 3.54
_exptl_absorpt_coefficient_mu 0.271
_exptl_absorpt_correction_T_max 1.00000
_exptl_absorpt_correction_T_min 0.95439
_exptl_absorpt_correction_type multi-scan
_exptl_absorpt_process_details
;
CrysAlisPro, Oxford Diffraction Ltd.,
Version 1.171.34.40 (release 27-08-2010 CrysAlis171 .NET)
(compiled Aug 27 2010,11:50:40)
Empirical absorption correction using spherical harmonics,
 implemented in SCALE3 ABSPACK scaling algorithm.
;
_exptl_crystal_colour colourless
_exptl_crystal_density_diffrn 1.516
_exptl_crystal_density_method 'not measured'
_exptl_crystal_description 'chip from large prism'
_exptl_crystal_F_000 696
_exptl_crystal_size_max 0.25
_exptl_crystal_size_mid 0.22
_exptl_crystal_size_min 0.12
_refine_diff_density_max 0.576
_refine_diff_density_min -0.366
_refine_diff_density_rms 0.061
_refine_ls_extinction_method none
_refine_ls_goodness_of_fit_ref 1.024
_refine_ls_hydrogen_treatment constr
_refine_ls_matrix_type full
_refine_ls_number_parameters 199
_refine_ls_number_reflns 3683
_refine_ls_number_restraints 0
_refine_ls_restrained_S_all 1.024
_refine_ls_R_factor_all 0.0632
_refine_ls_R_factor_gt 0.0452
_refine_ls_shift/su_max 0.000
_refine_ls_shift/su_mean 0.000
_refine_ls_structure_factor_coef Fsqd
_refine_ls_weighting_details 'calc w=1/[\s^2^(Fo^2^)+(0.0437P)^2^+1.0360P] where P=(Fo^2^+2Fc^2^)/3'
_refine_ls_weighting_scheme calc
_refine_ls_wR_factor_gt 0.1025
_refine_ls_wR_factor_ref 0.1156
_reflns_number_gt 2882
_reflns_number_total 3683
_reflns_threshold_expression I>2\s(I)
_cod_data_source_file J-Mater-Chem-C-2016-4-4863.cif
_cod_data_source_block belg_cr892
_cod_original_cell_volume 1482.77(15)
_cod_original_sg_symbol_H-M P21/c
_cod_database_code 7234778

loop_
_symmetry_equiv_pos_as_xyz
'x, y, z'
'-x, y+1/2, -z+1/2'
'-x, -y, -z'
'x, -y-1/2, z-1/2'

loop_
_atom_site_label
_atom_site_type_symbol
_atom_site_fract_x
_atom_site_fract_y
_atom_site_fract_z
_atom_site_U_iso_or_equiv
_atom_site_adp_type
_atom_site_occupancy
_atom_site_symmetry_multiplicity
_atom_site_calc_flag
_atom_site_refinement_flags
_atom_site_disorder_assembly
_atom_site_disorder_group
S1 S 0.50624(2) 0.28314(8) 0.11929(4) 0.02439(14) Uani 1 1 d . . .
F1 F 0.15450(6) -0.2677(3) 0.89229(14) 0.0650(5) Uani 1 1 d . . .
F2 F 0.10202(6) -0.4276(2) 0.74882(15) 0.0543(4) Uani 1 1 d . . .
F3 F 0.04736(7) -0.3798(3) 0.94876(17) 0.0747(6) Uani 1 1 d . . .
F4 F 0.00934(6) -0.1663(3) 0.81100(15) 0.0563(4) Uani 1 1 d . . .
F5 F 0.06161(8) -0.0053(4) 0.95007(16) 0.0837(7) Uani 1 1 d . . .
O1 O 0.31354(6) 0.0882(2) 0.31819(12) 0.0260(3) Uani 1 1 d . . .
C1 C 0.52027(8) 0.0876(3) 0.00672(16) 0.0204(4) Uani 1 1 d . . .
C2 C 0.44316(8) 0.1273(3) 0.14705(16) 0.0202(4) Uani 1 1 d . . .
C3 C 0.43427(7) -0.0720(3) 0.07424(16) 0.0202(4) Uani 1 1 d . . .
C4 C 0.38526(8) -0.2139(3) 0.08765(17) 0.0242(4) Uani 1 1 d . . .
H4 H 0.3785 -0.3501 0.0399 0.029 Uiso 1 1 calc R . .
C5 C 0.34718(8) -0.1535(3) 0.17060(17) 0.0248(4) Uani 1 1 d . . .
H5 H 0.3141 -0.2498 0.1801 0.030 Uiso 1 1 calc R . .
C6 C 0.35624(8) 0.0485(3) 0.24191(16) 0.0225(4) Uani 1 1 d . . .
C7 C 0.40438(8) 0.1905(3) 0.23211(16) 0.0217(4) Uani 1 1 d . . .
H7 H 0.4110 0.3254 0.2809 0.026 Uiso 1 1 calc R . .
C8 C 0.31751(8) 0.2975(3) 0.38914(17) 0.0245(4) Uani 1 1 d . . .
H8A H 0.3235 0.4382 0.3395 0.029 Uiso 1 1 calc R . .
H8B H 0.3506 0.2852 0.4484 0.029 Uiso 1 1 calc R . .
C9 C 0.26106(8) 0.3192(3) 0.44924(17) 0.0256(4) Uani 1 1 d . . .
H9A H 0.2285 0.3191 0.3885 0.031 Uiso 1 1 calc R . .
H9B H 0.2606 0.4731 0.4907 0.031 Uiso 1 1 calc R . .
C10 C 0.25115(8) 0.1226(3) 0.53709(16) 0.0221(4) Uani 1 1 d . . .
H10A H 0.2837 0.1213 0.5979 0.027 Uiso 1 1 calc R . .
H10B H 0.2510 -0.0317 0.4959 0.027 Uiso 1 1 calc R . .
C11 C 0.19428(8) 0.1517(3) 0.59662(18) 0.0254(4) Uani 1 1 d . . .
H11A H 0.1625 0.1762 0.5356 0.030 Uiso 1 1 calc R . .
H11B H 0.1967 0.2948 0.6468 0.030 Uiso 1 1 calc R . .
C12 C 0.17967(8) -0.0606(3) 0.67179(16) 0.0229(4) Uani 1 1 d . . .
H12A H 0.2120 -0.0892 0.7312 0.028 Uiso 1 1 calc R . .
H12B H 0.1755 -0.2028 0.6212 0.028 Uiso 1 1 calc R . .
C13 C 0.12366(8) -0.0230(4) 0.73425(17) 0.0254(4) Uani 1 1 d . . .
H13A H 0.1273 0.1229 0.7823 0.031 Uiso 1 1 calc R . .
H13B H 0.0912 0.0000 0.6746 0.031 Uiso 1 1 calc R . .
C14 C 0.10986(9) -0.2253(4) 0.81159(19) 0.0311(5) Uani 1 1 d . . .
C15 C 0.05619(10) -0.1941(5) 0.8815(2) 0.0432(6) Uani 1 1 d . . .

loop_
_atom_site_aniso_label
_atom_site_aniso_U_11
_atom_site_aniso_U_22
_atom_site_aniso_U_33
_atom_site_aniso_U_23
_atom_site_aniso_U_13
_atom_site_aniso_U_12
S1 0.0251(2) 0.0225(2) 0.0262(3) -0.00493(19) 0.00618(18) -0.00681(17)
F1 0.0308(7) 0.1098(14) 0.0533(9) 0.0522(10) -0.0048(6) -0.0057(8)
F2 0.0517(9) 0.0277(7) 0.0862(12) -0.0015(7) 0.0263(8) -0.0058(6)
F3 0.0515(10) 0.0945(13) 0.0805(13) 0.0506(11) 0.0250(9) -0.0099(9)
F4 0.0256(7) 0.0686(10) 0.0756(11) 0.0160(9) 0.0109(7) 0.0029(6)
F5 0.0848(13) 0.1027(15) 0.0698(12) -0.0359(11) 0.0544(10) -0.0359(11)
O1 0.0244(7) 0.0293(7) 0.0250(7) -0.0029(6) 0.0085(5) -0.0038(5)
C1 0.0236(9) 0.0183(8) 0.0194(9) 0.0002(7) 0.0011(7) -0.0024(7)
C2 0.0213(8) 0.0175(8) 0.0215(9) 0.0020(7) -0.0005(7) -0.0017(7)
C3 0.0198(8) 0.0195(9) 0.0212(9) 0.0026(7) -0.0006(7) -0.0002(6)
C4 0.0261(9) 0.0212(9) 0.0255(10) -0.0026(8) 0.0035(7) -0.0054(7)
C5 0.0238(9) 0.0246(9) 0.0262(10) 0.0010(8) 0.0040(7) -0.0052(7)
C6 0.0215(9) 0.0250(9) 0.0212(9) 0.0027(7) 0.0031(7) 0.0010(7)
C7 0.0233(9) 0.0198(9) 0.0218(9) 0.0000(7) 0.0005(7) -0.0008(7)
C8 0.0268(9) 0.0212(9) 0.0261(10) 0.0004(8) 0.0065(8) -0.0002(7)
C9 0.0262(9) 0.0259(10) 0.0251(10) 0.0036(8) 0.0058(8) 0.0034(7)
C10 0.0235(9) 0.0220(9) 0.0212(9) 0.0016(7) 0.0034(7) 0.0017(7)
C11 0.0268(10) 0.0244(9) 0.0257(10) 0.0018(8) 0.0067(8) 0.0027(7)
C12 0.0237(9) 0.0256(9) 0.0198(9) -0.0003(7) 0.0044(7) 0.0010(7)
C13 0.0249(9) 0.0272(10) 0.0246(10) 0.0023(8) 0.0051(7) 0.0009(7)
C14 0.0247(10) 0.0357(11) 0.0330(11) 0.0092(9) 0.0024(8) -0.0007(8)
C15 0.0365(12) 0.0524(15) 0.0419(14) 0.0071(12) 0.0135(10) -0.0088(11)

loop_
_atom_type_symbol
_atom_type_description
_atom_type_scat_dispersion_real
_atom_type_scat_dispersion_imag
_atom_type_scat_source
S S 0.1246 0.1234 'International Tables Vol C Tables 4.2.6.8 and 6.1.1.4'
F F 0.0171 0.0103 'International Tables Vol C Tables 4.2.6.8 and 6.1.1.4'
O O 0.0106 0.0060 'International Tables Vol C Tables 4.2.6.8 and 6.1.1.4'
C C 0.0033 0.0016 'International Tables Vol C Tables 4.2.6.8 and 6.1.1.4'
H H 0.0000 0.0000 'International Tables Vol C Tables 4.2.6.8 and 6.1.1.4'

loop_
_geom_angle_atom_site_label_1
_geom_angle_atom_site_label_2
_geom_angle_atom_site_label_3
_geom_angle
_geom_angle_site_symmetry_1
_geom_angle_site_symmetry_3
C1 S1 C2 90.46(9) . .
C6 O1 C8 117.96(14) . .
C1 C1 C3 113.9(2) 3_655 3_655
C1 C1 S1 112.74(19) 3_655 .
C3 C1 S1 133.36(13) 3_655 .
C7 C2 C3 122.27(16) . .
C7 C2 S1 124.76(14) . .
C3 C2 S1 112.97(14) . .
C4 C3 C2 118.89(17) . .
C4 C3 C1 131.20(17) . 3_655
C2 C3 C1 109.90(15) . 3_655
C5 C4 C3 119.21(17) . .
C5 C4 H4 120.4 . .
C3 C4 H4 120.4 . .
C4 C5 C6 121.28(17) . .
C4 C5 H5 119.4 . .
C6 C5 H5 119.4 . .
O1 C6 C7 124.69(17) . .
O1 C6 C5 114.23(16) . .
C7 C6 C5 121.08(17) . .
C6 C7 C2 117.26(17) . .
C6 C7 H7 121.4 . .
C2 C7 H7 121.4 . .
O1 C8 C9 107.14(15) . .
O1 C8 H8A 110.3 . .
C9 C8 H8A 110.3 . .
O1 C8 H8B 110.3 . .
C9 C8 H8B 110.3 . .
H8A C8 H8B 108.5 . .
C8 C9 C10 113.99(16) . .
C8 C9 H9A 108.8 . .
C10 C9 H9A 108.8 . .
C8 C9 H9B 108.8 . .
C10 C9 H9B 108.8 . .
H9A C9 H9B 107.6 . .
C9 C10 C11 112.48(15) . .
C9 C10 H10A 109.1 . .
C11 C10 H10A 109.1 . .
C9 C10 H10B 109.1 . .
C11 C10 H10B 109.1 . .
H10A C10 H10B 107.8 . .
C10 C11 C12 113.06(15) . .
C10 C11 H11A 109.0 . .
C12 C11 H11A 109.0 . .
C10 C11 H11B 109.0 . .
C12 C11 H11B 109.0 . .
H11A C11 H11B 107.8 . .
C11 C12 C13 112.01(15) . .
C11 C12 H12A 109.2 . .
C13 C12 H12A 109.2 . .
C11 C12 H12B 109.2 . .
C13 C12 H12B 109.2 . .
H12A C12 H12B 107.9 . .
C14 C13 C12 112.72(16) . .
C14 C13 H13A 109.0 . .
C12 C13 H13A 109.0 . .
C14 C13 H13B 109.0 . .
C12 C13 H13B 109.0 . .
H13A C13 H13B 107.8 . .
F2 C14 F1 106.23(18) . .
F2 C14 C13 111.21(18) . .
F1 C14 C13 110.75(17) . .
F2 C14 C15 106.66(18) . .
F1 C14 C15 105.93(18) . .
C13 C14 C15 115.50(18) . .
F4 C15 F3 107.35(19) . .
F4 C15 F5 108.0(2) . .
F3 C15 F5 108.1(2) . .
F4 C15 C14 111.1(2) . .
F3 C15 C14 111.7(2) . .
F5 C15 C14 110.53(19) . .

loop_
_geom_bond_atom_site_label_1
_geom_bond_atom_site_label_2
_geom_bond_distance
_geom_bond_site_symmetry_2
S1 C1 1.7375(19) .
S1 C2 1.7471(18) .
F1 C14 1.360(2) .
F2 C14 1.354(3) .
F3 C15 1.322(3) .
F4 C15 1.317(3) .
F5 C15 1.324(3) .
O1 C6 1.372(2) .
O1 C8 1.432(2) .
C1 C1 1.365(3) 3_655
C1 C3 1.441(3) 3_655
C2 C7 1.405(3) .
C2 C3 1.406(2) .
C3 C4 1.403(2) .
C3 C1 1.441(3) 3_655
C4 C5 1.372(3) .
C4 H4 0.9500 .
C5 C6 1.409(3) .
C5 H5 0.9500 .
C6 C7 1.381(3) .
C7 H7 0.9500 .
C8 C9 1.513(3) .
C8 H8A 0.9900 .
C8 H8B 0.9900 .
C9 C10 1.521(3) .
C9 H9A 0.9900 .
C9 H9B 0.9900 .
C10 C11 1.523(3) .
C10 H10A 0.9900 .
C10 H10B 0.9900 .
C11 C12 1.523(3) .
C11 H11A 0.9900 .
C11 H11B 0.9900 .
C12 C13 1.528(3) .
C12 H12A 0.9900 .
C12 H12B 0.9900 .
C13 C14 1.489(3) .
C13 H13A 0.9900 .
C13 H13B 0.9900 .
C14 C15 1.523(3) .

loop_
_geom_torsion_atom_site_label_1
_geom_torsion_atom_site_label_2
_geom_torsion_atom_site_label_3
_geom_torsion_atom_site_label_4
_geom_torsion
_geom_torsion_site_symmetry_1
_geom_torsion_site_symmetry_2
_geom_torsion_site_symmetry_3
_geom_torsion_site_symmetry_4
C2 S1 C1 C1 -1.12(19) . . . 3_655
C2 S1 C1 C3 179.29(19) . . . 3_655
C1 S1 C2 C7 -178.06(17) . . . .
C1 S1 C2 C3 1.66(14) . . . .
C7 C2 C3 C4 -0.5(3) . . . .
S1 C2 C3 C4 179.72(14) . . . .
C7 C2 C3 C1 177.98(16) . . . 3_655
S1 C2 C3 C1 -1.75(19) . . . 3_655
C2 C3 C4 C5 0.5(3) . . . .
C1 C3 C4 C5 -177.68(19) 3_655 . . .
C3 C4 C5 C6 0.3(3) . . . .
C8 O1 C6 C7 3.0(3) . . . .
C8 O1 C6 C5 -176.39(16) . . . .
C4 C5 C6 O1 178.31(17) . . . .
C4 C5 C6 C7 -1.1(3) . . . .
O1 C6 C7 C2 -178.35(16) . . . .
C5 C6 C7 C2 1.0(3) . . . .
C3 C2 C7 C6 -0.2(3) . . . .
S1 C2 C7 C6 179.48(14) . . . .
C6 O1 C8 C9 170.91(15) . . . .
O1 C8 C9 C10 65.8(2) . . . .
C8 C9 C10 C11 179.42(16) . . . .
C9 C10 C11 C12 172.00(16) . . . .
C10 C11 C12 C13 177.80(16) . . . .
C11 C12 C13 C14 -177.91(17) . . . .
C12 C13 C14 F2 -61.3(2) . . . .
C12 C13 C14 F1 56.6(2) . . . .
C12 C13 C14 C15 176.99(18) . . . .
F2 C14 C15 F4 -63.2(2) . . . .
F1 C14 C15 F4 -176.1(2) . . . .
C13 C14 C15 F4 60.9(3) . . . .
F2 C14 C15 F3 56.6(3) . . . .
F1 C14 C15 F3 -56.3(3) . . . .
C13 C14 C15 F3 -179.3(2) . . . .
F2 C14 C15 F5 177.0(2) . . . .
F1 C14 C15 F5 64.1(3) . . . .
C13 C14 C15 F5 -58.9(3) . . . .
